data_1544815
loop_
_publ_author_name
'Luo, Qi'
'Wei, Xiao-Yi'
'Yang, Jing'
'Luo, Jin-Feng'
'Liang, Rui'
'Tu, Zheng-Chao'
'Cheng, Yong-Xian'

_publ_section_title
;
 Spiro Meroterpenoids from Ganoderma applanatum.
;
_journal_issue 1
_journal_name_full 'Journal of natural products'
_journal_page_first 61
_journal_page_last 70
_journal_paper_doi 10.1021/acs.jnatprod.6b00431
_journal_volume 80
_journal_year 2017
_chemical_absolute_configuration ad
_chemical_formula_moiety 'C17 H18 O6'
_chemical_formula_sum 'C17 H18 O6'
_chemical_formula_weight 318.31
_chemical_name_systematic
; 
 ? 
;
_space_group_IT_number 19
_symmetry_cell_setting orthorhombic
_symmetry_space_group_name_Hall 'P 2ac 2ab'
_symmetry_space_group_name_H-M 'P 21 21 21'
_atom_sites_solution_hydrogens geom
_atom_sites_solution_primary direct
_atom_sites_solution_secondary difmap
_audit_creation_method SHELXL-97
_cell_angle_alpha 90.00
_cell_angle_beta 90.00
_cell_angle_gamma 90.00
_cell_formula_units_Z 4
_cell_length_a 6.10060(10)
_cell_length_b 15.0443(2)
_cell_length_c 16.0425(2)
_cell_measurement_reflns_used 9051
_cell_measurement_temperature 100(2)
_cell_measurement_theta_max 69.14
_cell_measurement_theta_min 5.52
_cell_volume 1472.37(4)
_computing_cell_refinement 'Bruker SAINT'
_computing_data_collection 'Bruker APEX2'
_computing_data_reduction 'Bruker SAINT'
_computing_molecular_graphics 'Bruker SHELXTL'
_computing_publication_material 'Bruker SHELXTL'
_computing_structure_refinement 'SHELXL-97 (Sheldrick, 2008)'
_computing_structure_solution 'SHELXS-97 (Sheldrick, 2008)'
_diffrn_ambient_temperature 100(2)
_diffrn_measured_fraction_theta_full 0.991
_diffrn_measured_fraction_theta_max 0.991
_diffrn_measurement_device_type 'Bruker APEX-II CCD'
_diffrn_measurement_method '\f and \w scans'
_diffrn_radiation_monochromator graphite
_diffrn_radiation_source 'fine-focus sealed tube'
_diffrn_radiation_type CuK\a
_diffrn_radiation_wavelength 1.54178
_diffrn_reflns_av_R_equivalents 0.0286
_diffrn_reflns_av_sigmaI/netI 0.0262
_diffrn_reflns_limit_h_max 7
_diffrn_reflns_limit_h_min -7
_diffrn_reflns_limit_k_max 18
_diffrn_reflns_limit_k_min -18
_diffrn_reflns_limit_l_max 19
_diffrn_reflns_limit_l_min -19
_diffrn_reflns_number 9165
_diffrn_reflns_theta_full 69.53
_diffrn_reflns_theta_max 69.53
_diffrn_reflns_theta_min 5.51
_exptl_absorpt_coefficient_mu 0.914
_exptl_absorpt_correction_T_max 0.8383
_exptl_absorpt_correction_T_min 0.6333
_exptl_absorpt_correction_type multi-scan
_exptl_absorpt_process_details sadabs
_exptl_crystal_colour yellow
_exptl_crystal_density_diffrn 1.436
_exptl_crystal_density_method 'not measured'
_exptl_crystal_description prism
_exptl_crystal_F_000 672
_exptl_crystal_size_max 0.55
_exptl_crystal_size_mid 0.30
_exptl_crystal_size_min 0.20
_refine_diff_density_max 0.244
_refine_diff_density_min -0.156
_refine_diff_density_rms 0.038
_refine_ls_abs_structure_details 'Flack H D (1983), Acta Cryst. A39, 876-881'
_refine_ls_abs_structure_Flack 0.08(13)
_refine_ls_extinction_coef 0.0126(7)
_refine_ls_extinction_expression Fc^*^=kFc[1+0.001xFc^2^\l^3^/sin(2\q)]^-1/4^
_refine_ls_extinction_method SHELXL
_refine_ls_goodness_of_fit_ref 1.056
_refine_ls_hydrogen_treatment constr
_refine_ls_matrix_type full
_refine_ls_number_parameters 212
_refine_ls_number_reflns 2682
_refine_ls_number_restraints 0
_refine_ls_restrained_S_all 1.056
_refine_ls_R_factor_all 0.0274
_refine_ls_R_factor_gt 0.0274
_refine_ls_shift/su_max 0.000
_refine_ls_shift/su_mean 0.000
_refine_ls_structure_factor_coef Fsqd
_refine_ls_weighting_details 'calc w=1/[\s^2^(Fo^2^)+(0.0381P)^2^+0.3873P] where P=(Fo^2^+2Fc^2^)/3'
_refine_ls_weighting_scheme calc
_refine_ls_wR_factor_gt 0.0711
_refine_ls_wR_factor_ref 0.0711
_reflns_number_gt 2679
_reflns_number_total 2682
_reflns_threshold_expression >2sigma(I)
_cod_data_source_file np6b00431_si_002.cif
_cod_data_source_block cu_qpg39_0m
_cod_depositor_comments
;
The following automatic conversions were performed:

'_symmetry_cell_setting' value 'Orthorhombic' changed to
'orthorhombic' according to
/usr/data/users/saulius/crontab/automatic-downloads/rss-feeds/ACS/lib/dictionaries/cif_core.dic
dictionary named 'cif_core.dic' version 2.4.2 from 2011-04-26.

Automatic conversion script
Id: cif_fix_values 4268 2015-11-12 08:31:59Z antanas 

 Adding full bibliography for 1544815.cif.
;
_cod_database_code 1544815

loop_
_symmetry_equiv_pos_as_xyz
'x, y, z'
'x+1/2, -y+1/2, -z'
'-x, y+1/2, -z+1/2'
'-x+1/2, -y, z+1/2'

loop_
_atom_site_label
_atom_site_type_symbol
_atom_site_fract_x
_atom_site_fract_y
_atom_site_fract_z
_atom_site_U_iso_or_equiv
_atom_site_adp_type
_atom_site_occupancy
_atom_site_symmetry_multiplicity
_atom_site_calc_flag
_atom_site_refinement_flags
O11' O 0.37823(16) 0.27859(6) 0.62833(6) 0.0203(2) Uani 1 1 d .
O4 O -0.43515(17) 0.61767(7) 0.37151(6) 0.0232(2) Uani 1 1 d .
H4 H -0.4112 0.6582 0.3367 0.035 Uiso 1 1 calc R
O1 O 0.25114(15) 0.57634(6) 0.58922(6) 0.0166(2) Uani 1 1 d .
O1' O -0.11755(15) 0.39542(6) 0.61075(6) 0.0170(2) Uani 1 1 d .
O9' O 0.09731(17) 0.77660(6) 0.75990(6) 0.0211(2) Uani 1 1 d .
H9' H 0.1148 0.8061 0.8038 0.032 Uiso 1 1 calc R
O10' O 0.34163(17) 0.36381(6) 0.51435(6) 0.0224(2) Uani 1 1 d .
C11' C 0.3556(3) 0.19958(9) 0.57722(9) 0.0242(3) Uani 1 1 d .
H11A H 0.2189 0.2030 0.5453 0.036 Uiso 1 1 calc R
H11B H 0.3525 0.1469 0.6131 0.036 Uiso 1 1 calc R
H11C H 0.4800 0.1955 0.5388 0.036 Uiso 1 1 calc R
C10' C 0.3637(2) 0.35592(9) 0.58862(8) 0.0172(3) Uani 1 1 d .
C3' C 0.3763(2) 0.43427(9) 0.64764(8) 0.0165(3) Uani 1 1 d .
H3' H 0.5117 0.4680 0.6324 0.020 Uiso 1 1 calc R
C2' C 0.1820(2) 0.49968(8) 0.63747(8) 0.0152(3) Uani 1 1 d .
C1' C -0.0202(2) 0.46393(8) 0.59201(8) 0.0153(3) Uani 1 1 d .
C2 C -0.0723(2) 0.52827(8) 0.52832(8) 0.0162(3) Uani 1 1 d .
C3 C -0.2505(2) 0.53543(9) 0.47387(8) 0.0171(3) Uani 1 1 d .
H3 H -0.3625 0.4916 0.4727 0.021 Uiso 1 1 calc R
C4 C -0.2579(2) 0.60830(8) 0.42190(8) 0.0174(3) Uani 1 1 d .
C5 C -0.0859(2) 0.67084(8) 0.42282(8) 0.0177(3) Uani 1 1 d .
H5 H -0.0925 0.7198 0.3856 0.021 Uiso 1 1 calc R
C6 C 0.0924(2) 0.66370(9) 0.47589(8) 0.0170(3) Uani 1 1 d .
H6 H 0.2081 0.7059 0.4752 0.020 Uiso 1 1 calc R
C1 C 0.0937(2) 0.59162(8) 0.53038(8) 0.0154(3) Uani 1 1 d .
C4' C 0.3925(2) 0.41475(9) 0.74124(8) 0.0190(3) Uani 1 1 d .
H4'1 H 0.2947 0.3651 0.7573 0.023 Uiso 1 1 calc R
H4'2 H 0.5448 0.3998 0.7574 0.023 Uiso 1 1 calc R
C5' C 0.3190(2) 0.50164(9) 0.78134(8) 0.0184(3) Uani 1 1 d .
H5'1 H 0.4348 0.5476 0.7775 0.022 Uiso 1 1 calc R
H5'2 H 0.2791 0.4928 0.8406 0.022 Uiso 1 1 calc R
C6' C 0.1176(2) 0.52705(8) 0.72888(8) 0.0164(3) Uani 1 1 d .
H6' H -0.0040 0.4866 0.7464 0.020 Uiso 1 1 calc R
C7' C 0.0299(2) 0.62100(9) 0.73507(8) 0.0175(3) Uani 1 1 d .
C9' C 0.1821(2) 0.68945(8) 0.77135(9) 0.0189(3) Uani 1 1 d .
H9'1 H 0.2020 0.6779 0.8316 0.023 Uiso 1 1 calc R
H9'2 H 0.3272 0.6848 0.7441 0.023 Uiso 1 1 calc R
C8' C -0.1706(2) 0.64178(10) 0.70936(10) 0.0234(3) Uani 1 1 d .
H8'1 H -0.2214 0.7013 0.7136 0.028 Uiso 1 1 calc R
H8'2 H -0.2632 0.5971 0.6867 0.028 Uiso 1 1 calc R

loop_
_atom_site_aniso_label
_atom_site_aniso_U_11
_atom_site_aniso_U_22
_atom_site_aniso_U_33
_atom_site_aniso_U_23
_atom_site_aniso_U_13
_atom_site_aniso_U_12
O11' 0.0253(5) 0.0144(4) 0.0212(5) -0.0021(4) -0.0011(4) 0.0023(4)
O4 0.0231(5) 0.0236(5) 0.0228(5) 0.0062(4) -0.0057(4) -0.0022(4)
O1 0.0164(4) 0.0153(4) 0.0180(5) 0.0024(4) -0.0014(4) -0.0025(4)
O1' 0.0173(4) 0.0142(4) 0.0194(4) 0.0012(3) 0.0002(4) -0.0017(4)
O9' 0.0292(5) 0.0144(4) 0.0197(5) -0.0016(4) -0.0010(4) 0.0009(4)
O10' 0.0253(5) 0.0233(5) 0.0186(5) -0.0021(4) -0.0001(4) 0.0010(4)
C11' 0.0299(7) 0.0170(6) 0.0256(7) -0.0052(6) -0.0010(6) 0.0011(6)
C10' 0.0117(6) 0.0198(6) 0.0200(6) -0.0011(5) 0.0009(5) 0.0015(5)
C3' 0.0143(6) 0.0156(6) 0.0196(6) 0.0010(5) -0.0015(5) 0.0006(5)
C2' 0.0163(6) 0.0123(6) 0.0169(6) 0.0016(5) 0.0009(5) -0.0005(5)
C1' 0.0150(6) 0.0151(6) 0.0158(6) -0.0032(5) 0.0032(5) 0.0021(5)
C2 0.0177(6) 0.0144(6) 0.0164(6) -0.0015(5) 0.0032(5) 0.0005(5)
C3 0.0170(6) 0.0173(6) 0.0170(6) -0.0021(5) 0.0015(5) -0.0023(5)
C4 0.0191(6) 0.0184(6) 0.0146(6) -0.0017(5) -0.0002(5) 0.0032(5)
C5 0.0237(7) 0.0145(6) 0.0150(6) -0.0001(5) 0.0019(5) 0.0024(5)
C6 0.0186(6) 0.0144(6) 0.0180(6) -0.0006(5) 0.0021(5) -0.0025(5)
C1 0.0151(6) 0.0161(6) 0.0149(6) -0.0033(5) 0.0003(5) 0.0014(5)
C4' 0.0190(6) 0.0187(6) 0.0192(6) -0.0002(5) -0.0024(5) 0.0023(5)
C5' 0.0205(6) 0.0174(6) 0.0173(6) -0.0010(5) -0.0013(5) 0.0000(5)
C6' 0.0171(6) 0.0163(6) 0.0156(6) -0.0009(5) 0.0007(5) -0.0021(5)
C7' 0.0198(6) 0.0177(6) 0.0148(6) -0.0008(5) 0.0023(5) 0.0001(5)
C9' 0.0208(6) 0.0150(6) 0.0209(6) -0.0010(5) -0.0016(5) 0.0003(5)
C8' 0.0210(7) 0.0193(6) 0.0298(7) -0.0049(6) 0.0005(6) -0.0005(6)

loop_
_atom_type_symbol
_atom_type_description
_atom_type_scat_dispersion_real
_atom_type_scat_dispersion_imag
_atom_type_scat_source
C C 0.0181 0.0091 'International Tables Vol C Tables 4.2.6.8 and 6.1.1.4'
H H 0.0000 0.0000 'International Tables Vol C Tables 4.2.6.8 and 6.1.1.4'
O O 0.0492 0.0322 'International Tables Vol C Tables 4.2.6.8 and 6.1.1.4'

loop_
_geom_angle_atom_site_label_1
_geom_angle_atom_site_label_2
_geom_angle_atom_site_label_3
_geom_angle
C10' O11' C11' 116.10(10)
C4 O4 H4 109.5
C1 O1 C2' 107.31(10)
C9' O9' H9' 109.5
O11' C11' H11A 109.5
O11' C11' H11B 109.5
H11A C11' H11B 109.5
O11' C11' H11C 109.5
H11A C11' H11C 109.5
H11B C11' H11C 109.5
O10' C10' O11' 124.59(12)
O10' C10' C3' 123.18(12)
O11' C10' C3' 112.23(11)
C10' C3' C4' 117.81(11)
C10' C3' C2' 112.96(11)
C4' C3' C2' 105.92(10)
C10' C3' H3' 106.5
C4' C3' H3' 106.5
C2' C3' H3' 106.5
O1 C2' C1' 105.04(10)
O1 C2' C3' 109.77(10)
C1' C2' C3' 116.34(10)
O1 C2' C6' 111.20(10)
C1' C2' C6' 109.59(10)
C3' C2' C6' 105.01(10)
O1' C1' C2 129.08(12)
O1' C1' C2' 124.65(12)
C2 C1' C2' 106.22(11)
C1 C2 C3 121.86(12)
C1 C2 C1' 106.40(12)
C3 C2 C1' 131.70(12)
C4 C3 C2 117.71(12)
C4 C3 H3 121.1
C2 C3 H3 121.1
O4 C4 C3 117.99(12)
O4 C4 C5 122.01(12)
C3 C4 C5 120.00(12)
C6 C5 C4 122.63(12)
C6 C5 H5 118.7
C4 C5 H5 118.7
C5 C6 C1 116.78(12)
C5 C6 H6 121.6
C1 C6 H6 121.6
O1 C1 C2 114.40(11)
O1 C1 C6 124.65(12)
C2 C1 C6 120.95(12)
C5' C4' C3' 103.30(10)
C5' C4' H4'1 111.1
C3' C4' H4'1 111.1
C5' C4' H4'2 111.1
C3' C4' H4'2 111.1
H4'1 C4' H4'2 109.1
C4' C5' C6' 102.55(10)
C4' C5' H5'1 111.3
C6' C5' H5'1 111.3
C4' C5' H5'2 111.3
C6' C5' H5'2 111.3
H5'1 C5' H5'2 109.2
C7' C6' C5' 118.59(11)
C7' C6' C2' 113.18(10)
C5' C6' C2' 104.25(10)
C7' C6' H6' 106.7
C5' C6' H6' 106.7
C2' C6' H6' 106.7
C8' C7' C9' 121.85(13)
C8' C7' C6' 121.66(12)
C9' C7' C6' 116.49(11)
O9' C9' C7' 110.92(11)
O9' C9' H9'1 109.5
C7' C9' H9'1 109.5
O9' C9' H9'2 109.5
C7' C9' H9'2 109.5
H9'1 C9' H9'2 108.0
C7' C8' H8'1 120.0
C7' C8' H8'2 120.0
H8'1 C8' H8'2 120.0

loop_
_geom_bond_atom_site_label_1
_geom_bond_atom_site_label_2
_geom_bond_distance
O11' C10' 1.3293(16)
O11' C11' 1.4506(16)
O4 C4 1.3572(16)
O4 H4 0.8400
O1 C1 1.3662(16)
O1 C2' 1.4517(15)
O1' C1' 1.2269(16)
O9' C9' 1.4213(16)
O9' H9' 0.8400
O10' C10' 1.2050(18)
C11' H11A 0.9800
C11' H11B 0.9800
C11' H11C 0.9800
C10' C3' 1.5139(18)
C3' C4' 1.5334(18)
C3' C2' 1.5492(17)
C3' H3' 1.0000
C2' C1' 1.5303(17)
C2' C6' 1.5729(17)
C1' C2 1.4430(18)
C2 C1 1.3910(18)
C2 C3 1.3984(19)
C3 C4 1.3780(19)
C3 H3 0.9500
C4 C5 1.4096(19)
C5 C6 1.385(2)
C5 H5 0.9500
C6 C1 1.3930(18)
C6 H6 0.9500
C4' C5' 1.5244(18)
C4' H4'1 0.9900
C4' H4'2 0.9900
C5' C6' 1.5373(18)
C5' H5'1 0.9900
C5' H5'2 0.9900
C6' C7' 1.5148(18)
C6' H6' 1.0000
C7' C8' 1.328(2)
C7' C9' 1.5038(19)
C9' H9'1 0.9900
C9' H9'2 0.9900
C8' H8'1 0.9500
C8' H8'2 0.9500

loop_
_geom_hbond_atom_site_label_D
_geom_hbond_atom_site_label_H
_geom_hbond_atom_site_label_A
_geom_hbond_distance_DH
_geom_hbond_distance_HA
_geom_hbond_distance_DA
_geom_hbond_angle_DHA
_geom_hbond_site_symmetry_A
O4 H4 O9' 0.84 1.83 2.6485(13) 162.8 2_466
O9' H9' O1' 0.84 1.92 2.7417(12) 166.1 3_556

loop_
_geom_torsion_atom_site_label_1
_geom_torsion_atom_site_label_2
_geom_torsion_atom_site_label_3
_geom_torsion_atom_site_label_4
_geom_torsion
C11' O11' C10' O10' -2.8(2)
C11' O11' C10' C3' 176.72(11)
O10' C10' C3' C4' 176.88(13)
O11' C10' C3' C4' -2.66(16)
O10' C10' C3' C2' 52.82(17)
O11' C10' C3' C2' -126.73(12)
C1 O1 C2' C1' 7.58(12)
C1 O1 C2' C3' 133.37(10)
C1 O1 C2' C6' -110.87(11)
C10' C3' C2' O1 -101.18(12)
C4' C3' C2' O1 128.46(11)
C10' C3' C2' C1' 17.87(15)
C4' C3' C2' C1' -112.49(12)
C10' C3' C2' C6' 139.20(11)
C4' C3' C2' C6' 8.84(13)
O1 C2' C1' O1' 174.83(11)
C3' C2' C1' O1' 53.24(16)
C6' C2' C1' O1' -65.63(15)
O1 C2' C1' C2 -7.73(12)
C3' C2' C1' C2 -129.32(12)
C6' C2' C1' C2 111.80(11)
O1' C1' C2 C1 -177.73(13)
C2' C1' C2 C1 4.99(13)
O1' C1' C2 C3 4.6(2)
C2' C1' C2 C3 -172.66(13)
C1 C2 C3 C4 -0.40(18)
C1' C2 C3 C4 176.94(13)
C2 C3 C4 O4 -177.17(11)
C2 C3 C4 C5 2.16(19)
O4 C4 C5 C6 177.79(12)
C3 C4 C5 C6 -1.5(2)
C4 C5 C6 C1 -0.98(19)
C2' O1 C1 C2 -4.92(14)
C2' O1 C1 C6 174.91(12)
C3 C2 C1 O1 177.70(11)
C1' C2 C1 O1 -0.23(14)
C3 C2 C1 C6 -2.14(19)
C1' C2 C1 C6 179.93(11)
C5 C6 C1 O1 -177.07(11)
C5 C6 C1 C2 2.75(18)
C10' C3' C4' C5' -160.12(11)
C2' C3' C4' C5' -32.60(13)
C3' C4' C5' C6' 43.82(12)
C4' C5' C6' C7' -165.01(11)
C4' C5' C6' C2' -38.07(12)
O1 C2' C6' C7' 29.50(15)
C1' C2' C6' C7' -86.18(13)
C3' C2' C6' C7' 148.17(11)
O1 C2' C6' C5' -100.73(11)
C1' C2' C6' C5' 143.59(11)
C3' C2' C6' C5' 17.93(12)
C5' C6' C7' C8' -162.61(13)
C2' C6' C7' C8' 74.82(16)
C5' C6' C7' C9' 17.74(17)
C2' C6' C7' C9' -104.82(13)
C8' C7' C9' O9' -10.27(19)
C6' C7' C9' O9' 169.37(11)
